data_4317009
loop_
_publ_author_name
'Gao-Juan Cao'
'Shou-Tian Zheng'
'Na Zhao'
'Jian-Ke Sun'
'Guo-Yu Yang'

_publ_contact_author_address
; State Key Laboratory of The Structural Chemistry
Fujian Institute of Research on the structure of matter
Chinese Academy of Sciences
Fuzhou, Fujian 350002
P. R. China
;
_publ_contact_author_email 'ygy@fjirsm.ac.cn  ygy@bit.edu.cn'
_publ_contact_author_fax '86 591 3710051'
_publ_contact_author_name 'Professor Guo-Yu Yang'
_publ_contact_author_phone '86 591 3710051'
_publ_section_title
;
 Metal-Organogermanate Frameworks Built by Two Kinds of Infinite Ge-O
 Chains with High Thermostability and Luminescent Properties
;
_journal_name_full 'Inorganic Chemistry'
_journal_page_first 10211
_journal_page_last 10213
_journal_paper_doi 10.1021/ic1012796
_journal_volume 49
_journal_year 2010
_chemical_formula_sum 'C6 H8 Ge2 O7 Pb'
_chemical_formula_weight 544.54
_chemical_name_systematic
; 
 ? 
;
_space_group_IT_number 2
_symmetry_cell_setting triclinic
_symmetry_space_group_name_Hall '-P 1'
_symmetry_space_group_name_H-M 'P -1'
_atom_sites_solution_primary direct
_atom_sites_solution_secondary difmap
_audit_creation_method SHELXL-97
_cell_angle_alpha 81.37(2)
_cell_angle_beta 86.03(2)
_cell_angle_gamma 85.97(3)
_cell_formula_units_Z 2
_cell_length_a 4.935(6)
_cell_length_b 7.272(8)
_cell_length_c 15.003(17)
_cell_measurement_reflns_used 615
_cell_measurement_temperature 293(2)
_cell_measurement_theta_max 27.4372
_cell_measurement_theta_min 3.6542
_cell_volume 530.1(11)
_computing_cell_refinement 'CrystalClear (Rigaku Corp., 2000)'
_computing_data_collection 'CrystalClear (Rigaku Corp., 2000)'
_computing_data_reduction 'CrystalClear (Rigaku Corp., 2000)'
_computing_molecular_graphics SHELXTL
_computing_publication_material SHELXTL
_computing_structure_refinement 'SHELXL-97 (Sheldrick, 1997)'
_computing_structure_solution 'SHELXS-97 (Sheldrick, 1990)'
_diffrn_ambient_temperature 293(2)
_diffrn_measured_fraction_theta_full 0.989
_diffrn_measured_fraction_theta_max 0.989
_diffrn_measurement_device_type 'Scxmini CCD'
_diffrn_measurement_method dtprofit.ref
_diffrn_radiation_monochromator graphite
_diffrn_radiation_source 'fine-focus sealed tube'
_diffrn_radiation_type MoK\a
_diffrn_radiation_wavelength 0.71073
_diffrn_reflns_av_R_equivalents 0.0419
_diffrn_reflns_av_sigmaI/netI 0.0657
_diffrn_reflns_limit_h_max 6
_diffrn_reflns_limit_h_min -5
_diffrn_reflns_limit_k_max 9
_diffrn_reflns_limit_k_min -8
_diffrn_reflns_limit_l_max 19
_diffrn_reflns_limit_l_min -19
_diffrn_reflns_number 4115
_diffrn_reflns_theta_full 27.49
_diffrn_reflns_theta_max 27.49
_diffrn_reflns_theta_min 2.75
_diffrn_standards_decay_% none
_diffrn_standards_interval_count none
_diffrn_standards_interval_time none
_diffrn_standards_number none
_exptl_absorpt_coefficient_mu 21.492
_exptl_absorpt_correction_T_max 1.0000
_exptl_absorpt_correction_T_min 0.5381
_exptl_absorpt_correction_type multi-scan
_exptl_crystal_colour Colorless
_exptl_crystal_density_diffrn 3.412
_exptl_crystal_density_method 'not measured'
_exptl_crystal_description Prism
_exptl_crystal_F_000 492
_exptl_crystal_size_max 0.2000
_exptl_crystal_size_mid 0.1000
_exptl_crystal_size_min 0.1000
_refine_diff_density_max 1.872
_refine_diff_density_min -2.251
_refine_diff_density_rms 0.355
_refine_ls_extinction_method none
_refine_ls_goodness_of_fit_ref 1.070
_refine_ls_hydrogen_treatment constr
_refine_ls_matrix_type full
_refine_ls_number_parameters 145
_refine_ls_number_reflns 2413
_refine_ls_number_restraints 0
_refine_ls_restrained_S_all 1.070
_refine_ls_R_factor_all 0.0564
_refine_ls_R_factor_gt 0.0460
_refine_ls_shift/su_max 0.000
_refine_ls_shift/su_mean 0.000
_refine_ls_structure_factor_coef Fsqd
_refine_ls_weighting_details 'calc w=1/[\s^2^(Fo^2^)+(0.0607P)^2^+0.0000P] where P=(Fo^2^+2Fc^2^)/3'
_refine_ls_weighting_scheme calc
_refine_ls_wR_factor_gt 0.1121
_refine_ls_wR_factor_ref 0.1203
_reflns_number_gt 2022
_reflns_number_total 2413
_reflns_threshold_expression >2sigma(I)
_cod_data_source_file ic1012796_si_003.cif
_cod_data_source_block 1
_cod_depositor_comments
;
The following automatic conversions were performed:

'_symmetry_cell_setting' value 'Triclinic' changed to 'triclinic'
according to the built-in table from CIF Core dictionary named
'cif_core.dic' version 2.4.1 from
2010-06-29.

'_exptl_absorpt_correction_type' value 'Multi-scan'
changed to 'multi-scan' according to the built-in table from CIF Core
dictionary named 'cif_core.dic' version 2.4.1 from 2010-06-29.

Automatic conversion script
Id: cif_fix_values 1646 2011-03-28 12:23:43Z adriana 
;
_cod_database_code 4317009

loop_
_symmetry_equiv_pos_as_xyz
'x, y, z'
'-x, -y, -z'

loop_
_atom_site_label
_atom_site_type_symbol
_atom_site_fract_x
_atom_site_fract_y
_atom_site_fract_z
_atom_site_U_iso_or_equiv
_atom_site_adp_type
_atom_site_occupancy
_atom_site_symmetry_multiplicity
_atom_site_calc_flag
_atom_site_refinement_flags
_atom_site_disorder_assembly
_atom_site_disorder_group
Pb Pb -0.16165(9) 0.77366(5) -0.05769(3) 0.02831(16) Uani 1 1 d . . .
Ge1 Ge 0.31999(19) 0.56445(13) 0.37804(6) 0.0155(2) Uani 1 1 d . . .
O5 O 0.159(3) 0.8664(12) 0.0693(6) 0.058(3) Uani 1 1 d . . .
O4 O 0.159(2) 0.5803(10) 0.0544(6) 0.049(3) Uani 1 1 d . . .
O1 O 0.6724(14) 0.4980(9) 0.3673(5) 0.0216(14) Uani 1 1 d . . .
O2 O 0.1767(13) 0.3530(9) 0.4228(5) 0.0211(14) Uani 1 1 d . . .
C3 C 0.223(2) 0.7015(14) 0.0964(7) 0.028(2) Uani 1 1 d . . .
C1 C 0.195(2) 0.6795(15) 0.2620(6) 0.025(2) Uani 1 1 d . . .
C2 C 0.388(2) 0.6468(17) 0.1802(7) 0.031(3) Uani 1 1 d . . .
Ge2 Ge -0.16753(19) 0.29816(13) 0.42908(6) 0.0157(2) Uani 1 1 d . . .
C4 C -0.219(2) 0.0638(13) 0.3871(7) 0.021(2) Uani 1 1 d . . .
C5 C -0.355(2) 0.0832(15) 0.2957(7) 0.028(2) Uani 1 1 d . . .
C6 C -0.184(2) 0.1608(14) 0.2169(8) 0.025(2) Uani 1 1 d . . .
O6 O -0.2760(17) 0.1709(14) 0.1375(6) 0.043(2) Uani 1 1 d . . .
O7 O 0.0478(18) 0.2148(13) 0.2222(6) 0.042(2) Uani 1 1 d . . .
O3 O -0.2768(15) 0.2764(10) 0.5449(5) 0.0245(15) Uani 1 1 d . . .

loop_
_atom_site_aniso_label
_atom_site_aniso_U_11
_atom_site_aniso_U_22
_atom_site_aniso_U_33
_atom_site_aniso_U_23
_atom_site_aniso_U_13
_atom_site_aniso_U_12
Pb 0.0347(3) 0.0251(2) 0.0244(2) -0.00204(16) 0.00037(18) -0.00197(17)
Ge1 0.0120(5) 0.0197(5) 0.0141(5) -0.0011(4) -0.0007(4) 0.0007(4)
O5 0.109(10) 0.026(4) 0.040(5) -0.001(4) -0.026(6) 0.005(5)
O4 0.086(8) 0.016(4) 0.048(5) -0.008(4) -0.036(6) 0.003(4)
O1 0.015(3) 0.027(4) 0.020(3) 0.004(3) 0.004(3) -0.004(3)
O2 0.015(3) 0.021(3) 0.025(4) 0.003(3) -0.001(3) -0.001(3)
C3 0.037(6) 0.024(5) 0.020(5) 0.004(4) -0.002(5) 0.003(4)
C1 0.018(5) 0.044(6) 0.008(4) 0.001(4) 0.004(4) 0.009(4)
C2 0.029(6) 0.048(7) 0.014(5) -0.010(5) 0.001(4) 0.016(5)
Ge2 0.0124(5) 0.0168(4) 0.0182(5) -0.0032(4) -0.0002(4) -0.0014(4)
C4 0.024(5) 0.017(4) 0.023(5) -0.007(4) 0.004(4) -0.007(4)
C5 0.035(6) 0.031(5) 0.020(5) -0.009(4) -0.007(5) -0.006(5)
C6 0.019(5) 0.025(5) 0.031(6) -0.007(4) -0.001(4) 0.004(4)
O6 0.028(5) 0.082(7) 0.023(4) -0.015(4) -0.001(4) 0.000(4)
O7 0.031(5) 0.059(6) 0.036(5) -0.005(4) 0.002(4) -0.016(4)
O3 0.029(4) 0.028(4) 0.015(3) 0.001(3) 0.005(3) -0.004(3)

loop_
_atom_type_symbol
_atom_type_description
_atom_type_scat_dispersion_real
_atom_type_scat_dispersion_imag
_atom_type_scat_source
C C 0.0033 0.0016 'International Tables Vol C Tables 4.2.6.8 and 6.1.1.4'
H H 0.0000 0.0000 'International Tables Vol C Tables 4.2.6.8 and 6.1.1.4'
Ge Ge 0.1547 1.8001 'International Tables Vol C Tables 4.2.6.8 and 6.1.1.4'
O O 0.0106 0.0060 'International Tables Vol C Tables 4.2.6.8 and 6.1.1.4'
Pb Pb -3.3944 10.1111 'International Tables Vol C Tables 4.2.6.8 and 6.1.1.4'

loop_
_geom_angle_atom_site_label_1
_geom_angle_atom_site_label_2
_geom_angle_atom_site_label_3
_geom_angle
_geom_angle_site_symmetry_1
_geom_angle_site_symmetry_3
_geom_angle_publ_flag
O6 Pb O7 52.7(3) 2_565 2_565 ?
O6 Pb O4 99.1(4) 2_565 2_565 ?
O7 Pb O4 85.3(3) 2_565 2_565 ?
O6 Pb O4 79.5(3) 2_565 . ?
O7 Pb O4 118.8(3) 2_565 . ?
O4 Pb O4 65.2(3) 2_565 . ?
O6 Pb O5 79.2(4) 2_565 2_575 ?
O7 Pb O5 92.0(3) 2_565 2_575 ?
O4 Pb O5 177.3(3) 2_565 2_575 ?
O4 Pb O5 116.4(3) . 2_575 ?
O6 Pb O5 75.2(3) 2_565 . ?
O7 Pb O5 127.4(3) 2_565 . ?
O4 Pb O5 111.9(3) 2_565 . ?
O4 Pb O5 46.9(3) . . ?
O5 Pb O5 69.8(3) 2_575 . ?
O6 Pb C6 27.0(3) 2_565 2_565 ?
O7 Pb C6 26.0(3) 2_565 2_565 ?
O4 Pb C6 95.5(3) 2_565 2_565 ?
O4 Pb C6 102.1(3) . 2_565 ?
O5 Pb C6 82.0(3) 2_575 2_565 ?
O5 Pb C6 101.4(3) . 2_565 ?
O6 Pb C3 78.1(3) 2_565 . ?
O7 Pb C3 128.3(3) 2_565 . ?
O4 Pb C3 88.1(3) 2_565 . ?
O4 Pb C3 23.3(3) . . ?
O5 Pb C3 93.6(3) 2_575 . ?
O5 Pb C3 23.8(3) . . ?
C6 Pb C3 104.8(3) 2_565 . ?
O6 Pb O6 127.2(3) 2_565 2_465 ?
O7 Pb O6 77.2(3) 2_565 2_465 ?
O4 Pb O6 91.2(3) 2_565 2_465 ?
O4 Pb O6 148.4(3) . 2_465 ?
O5 Pb O6 88.1(3) 2_575 2_465 ?
O5 Pb O6 145.9(3) . 2_465 ?
C6 Pb O6 100.8(3) 2_565 2_465 ?
C3 Pb O6 154.3(3) . 2_465 ?
O6 Pb Pb 89.1(2) 2_565 2_565 ?
O7 Pb Pb 103.8(2) 2_565 2_565 ?
O4 Pb Pb 32.70(18) 2_565 2_565 ?
O4 Pb Pb 32.49(16) . 2_565 ?
O5 Pb Pb 148.9(2) 2_575 2_565 ?
O5 Pb Pb 79.30(19) . 2_565 ?
C6 Pb Pb 100.5(2) 2_565 2_565 ?
C3 Pb Pb 55.5(2) . 2_565 ?
O6 Pb Pb 121.30(19) 2_465 2_565 ?
O6 Pb Pb 74.3(2) 2_565 2_575 ?
O7 Pb Pb 113.6(2) 2_565 2_575 ?
O4 Pb Pb 145.71(18) 2_565 2_575 ?
O4 Pb Pb 80.54(18) . 2_575 ?
O5 Pb Pb 36.0(2) 2_575 2_575 ?
O5 Pb Pb 33.82(18) . 2_575 ?
C6 Pb Pb 92.4(2) 2_565 2_575 ?
C3 Pb Pb 57.6(2) . 2_575 ?
O6 Pb Pb 119.92(18) 2_465 2_575 ?
Pb Pb Pb 113.02(8) 2_565 2_575 ?
O3 Ge1 O2 111.1(3) 2_566 . ?
O3 Ge1 O1 107.6(3) 2_566 . ?
O2 Ge1 O1 102.6(3) . . ?
O3 Ge1 C1 110.0(4) 2_566 . ?
O2 Ge1 C1 115.2(4) . . ?
O1 Ge1 C1 109.9(4) . . ?
C3 O5 Pb 157.5(8) . 2_575 ?
C3 O5 Pb 92.3(7) . . ?
Pb O5 Pb 110.2(3) 2_575 . ?
C3 O4 Pb 143.3(7) . 2_565 ?
C3 O4 Pb 100.6(6) . . ?
Pb O4 Pb 114.8(3) 2_565 . ?
Ge2 O1 Ge1 124.8(4) 1_655 . ?
Ge1 O2 Ge2 128.6(4) . . ?
O4 C3 O5 119.4(10) . . ?
O4 C3 C2 119.7(9) . . ?
O5 C3 C2 120.8(10) . . ?
O4 C3 Pb 56.1(6) . . ?
O5 C3 Pb 63.9(6) . . ?
C2 C3 Pb 172.1(8) . . ?
C2 C1 Ge1 115.1(7) . . ?
C3 C2 C1 106.7(9) . . ?
O2 Ge2 O1 103.0(3) . 1_455 ?
O2 Ge2 O3 106.0(3) . . ?
O1 Ge2 O3 111.0(3) 1_455 . ?
O2 Ge2 C4 113.1(4) . . ?
O1 Ge2 C4 115.4(4) 1_455 . ?
O3 Ge2 C4 107.9(4) . . ?
C5 C4 Ge2 114.7(7) . . ?
C6 C5 C4 114.4(9) . . ?
O7 C6 O6 118.0(11) . . ?
O7 C6 C5 123.6(10) . . ?
O6 C6 C5 118.5(9) . . ?
O7 C6 Pb 60.9(6) . 2_565 ?
O6 C6 Pb 58.4(6) . 2_565 ?
C5 C6 Pb 167.1(7) . 2_565 ?
C6 O6 Pb 94.6(7) . 2_565 ?
C6 O6 Pb 136.1(7) . 2_465 ?
Pb O6 Pb 127.2(3) 2_565 2_465 ?
C6 O7 Pb 93.1(7) . 2_565 ?
Ge1 O3 Ge2 132.9(4) 2_566 . ?

loop_
_geom_bond_atom_site_label_1
_geom_bond_atom_site_label_2
_geom_bond_distance
_geom_bond_site_symmetry_2
_geom_bond_publ_flag
Pb O6 2.425(9) 2_565 ?
Pb O7 2.483(10) 2_565 ?
Pb O4 2.566(8) 2_565 ?
Pb O4 2.581(8) . ?
Pb O5 2.598(9) 2_575 ?
Pb O5 2.746(9) . ?
Pb C6 2.838(12) 2_565 ?
Pb C3 3.055(11) . ?
Pb O6 3.075(9) 2_465 ?
Pb Pb 4.337(4) 2_565 ?
Pb Pb 4.383(4) 2_575 ?
Ge1 O3 1.747(7) 2_566 ?
Ge1 O2 1.759(7) . ?
Ge1 O1 1.775(7) . ?
Ge1 C1 1.936(9) . ?
O5 C3 1.233(13) . ?
O5 Pb 2.598(9) 2_575 ?
O4 C3 1.227(13) . ?
O4 Pb 2.566(8) 2_565 ?
O1 Ge2 1.770(7) 1_655 ?
O2 Ge2 1.765(7) . ?
C3 C2 1.531(14) . ?
C1 C2 1.537(14) . ?
Ge2 O1 1.770(7) 1_455 ?
Ge2 O3 1.771(7) . ?
Ge2 C4 1.942(9) . ?
C4 C5 1.553(13) . ?
C5 C6 1.469(16) . ?
C6 O7 1.247(13) . ?
C6 O6 1.294(13) . ?
C6 Pb 2.838(12) 2_565 ?
O6 Pb 2.425(9) 2_565 ?
O6 Pb 3.075(9) 2_465 ?
O7 Pb 2.483(10) 2_565 ?
O3 Ge1 1.747(7) 2_566 ?
